data_7062469
loop_
_publ_author_name
'Mahmudov, Ibadulla'
'Gurbanov, Atash V.'
'Martins, Lu\'isa M. D. R. S.'
'Abdullayev, Yusif'
'Sujayev, Afsun'
'Mahmudov, Kamran T.'
'Pombeiro, Armando J. L.'

_publ_section_title
;
 Co(ii/iii), Ni(ii) and Cu(ii) complexes with a pyrazole-functionalized
 1,3,5-triazopentadiene: synthesis, structure and application in the
 oxidation of styrene to benzaldehyde
;
_journal_issue 22
_journal_name_full 'New Journal of Chemistry'
_journal_page_first 10826
_journal_page_last 10833
_journal_paper_doi 10.1039/D3NJ01120H
_journal_volume 47
_journal_year 2023
_chemical_formula_moiety 'C10 H14 Cu N12'
_chemical_formula_sum 'C10 H14 Cu N12'
_chemical_formula_weight 365.87
_space_group_crystal_system triclinic
_space_group_IT_number 2
_space_group_name_Hall '-P 1'
_space_group_name_H-M_alt 'P -1'
_atom_sites_solution_hydrogens mixed
_atom_sites_solution_primary direct
_atom_sites_solution_secondary direct
_audit_creation_method SHELXL-2019/1
_audit_update_record
;
2022-07-31 deposited with the CCDC.	2023-05-05 downloaded from the CCDC.
;
_cell_angle_alpha 76.085(2)
_cell_angle_beta 77.688(2)
_cell_angle_gamma 80.873(2)
_cell_formula_units_Z 3
_cell_length_a 8.1733(4)
_cell_length_b 9.3238(5)
_cell_length_c 15.0254(8)
_cell_measurement_reflns_used 9049
_cell_measurement_temperature 150(2)
_cell_measurement_theta_max 26.40
_cell_measurement_theta_min 2.40
_cell_volume 1078.89(10)
_computing_cell_refinement 'Bruker SAINT'
_computing_data_collection 'Bruker APEX3'
_computing_data_reduction 'Bruker SAINT'
_computing_molecular_graphics 'Bruker SHELXTL'
_computing_publication_material 'Bruker SHELXTL'
_computing_structure_refinement 'SHELXL-2019/1 (Sheldrick, 2019)'
_computing_structure_solution 'SHELXT 2019/1 (Sheldrick, 2019)'
_diffrn_ambient_temperature 150(2)
_diffrn_measured_fraction_theta_full 0.999
_diffrn_measured_fraction_theta_max 0.998
_diffrn_measurement_device_type 'Bruker D8 Quest PHOTON 100 detector'
_diffrn_measurement_method '\f and \w scans'
_diffrn_radiation_type MoK\a
_diffrn_radiation_wavelength 0.71073
_diffrn_reflns_av_R_equivalents 0.0327
_diffrn_reflns_av_unetI/netI 0.0162
_diffrn_reflns_Laue_measured_fraction_full 0.999
_diffrn_reflns_Laue_measured_fraction_max 0.998
_diffrn_reflns_limit_h_max 10
_diffrn_reflns_limit_h_min -10
_diffrn_reflns_limit_k_max 11
_diffrn_reflns_limit_k_min -11
_diffrn_reflns_limit_l_max 18
_diffrn_reflns_limit_l_min -18
_diffrn_reflns_number 37737
_diffrn_reflns_point_group_measured_fraction_full 0.999
_diffrn_reflns_point_group_measured_fraction_max 0.998
_diffrn_reflns_theta_full 25.242
_diffrn_reflns_theta_max 26.421
_diffrn_reflns_theta_min 2.402
_exptl_absorpt_coefficient_mu 1.540
_exptl_absorpt_correction_T_max 0.785
_exptl_absorpt_correction_T_min 0.593
_exptl_absorpt_correction_type multi-scan
_exptl_absorpt_process_details 'SADABS (Bruker, 2008)'
_exptl_crystal_colour pink
_exptl_crystal_density_diffrn 1.689
_exptl_crystal_description plate
_exptl_crystal_F_000 561
_exptl_crystal_size_max 0.360
_exptl_crystal_size_mid 0.320
_exptl_crystal_size_min 0.150
_refine_diff_density_max 0.298
_refine_diff_density_min -0.535
_refine_diff_density_rms 0.061
_refine_ls_extinction_method none
_refine_ls_goodness_of_fit_ref 1.056
_refine_ls_hydrogen_treatment constr
_refine_ls_matrix_type full
_refine_ls_number_parameters 316
_refine_ls_number_reflns 4432
_refine_ls_number_restraints 0
_refine_ls_restrained_S_all 1.056
_refine_ls_R_factor_all 0.0286
_refine_ls_R_factor_gt 0.0259
_refine_ls_shift/su_max 0.001
_refine_ls_shift/su_mean 0.000
_refine_ls_structure_factor_coef Fsqd
_refine_ls_weighting_details 'w=1/[\s^2^(Fo^2^)+(0.0338P)^2^+1.0261P] where P=(Fo^2^+2Fc^2^)/3'
_refine_ls_weighting_scheme calc
_refine_ls_wR_factor_gt 0.0684
_refine_ls_wR_factor_ref 0.0699
_reflns_Friedel_coverage 0.000
_reflns_number_gt 4119
_reflns_number_total 4432
_reflns_threshold_expression 'I > 2\s(I)'
_cod_data_source_file d3nj01120h2.cif
_cod_data_source_block MEP240_A
_cod_depositor_comments 'Adding full bibliography for 7062466--7062469.cif.'
_cod_database_code 7062469
_shelx_shelxl_version_number 2019/1
_shelx_space_group_comment
;
The symmetry employed for this shelxl refinement is uniquely defined
by the following loop, which should always be used as a source of
symmetry information in preference to the above space-group names.
They are only intended as comments.
;
_shelx_estimated_absorpt_t_min 0.607
_shelx_estimated_absorpt_t_max 0.802

loop_
_space_group_symop_operation_xyz
'x, y, z'
'-x, -y, -z'

loop_
_atom_site_label
_atom_site_type_symbol
_atom_site_fract_x
_atom_site_fract_y
_atom_site_fract_z
_atom_site_U_iso_or_equiv
_atom_site_adp_type
_atom_site_occupancy
_atom_site_site_symmetry_order
_atom_site_calc_flag
_atom_site_refinement_flags_posn
_atom_site_refinement_flags_adp
_atom_site_refinement_flags_occupancy
_atom_site_disorder_assembly
_atom_site_disorder_group
Cu1 Cu 0.000000 0.500000 1.000000 0.01390(8) Uani 1 2 d S . P . .
Cu2 Cu 1.000000 0.500000 0.500000 0.01746(9) Uani 1 2 d S . P . .
Cu3 Cu 0.000000 1.000000 0.500000 0.01789(9) Uani 1 2 d S . P . .
N1 N 0.1301(2) 0.37247(18) 0.91770(11) 0.0187(3) Uani 1 1 d . . . . .
H1N H 0.083528 0.291285 0.912637 0.022 Uiso 1 1 d R U . . .
N2 N 0.3874(2) 0.48110(18) 0.87073(11) 0.0186(3) Uani 1 1 d . . . . .
N3 N 0.46053(19) 0.68399(17) 0.90592(11) 0.0162(3) Uani 1 1 d . . . . .
N4 N 0.4209(2) 0.81481(19) 0.93517(12) 0.0219(4) Uani 1 1 d . . . . .
N5 N 0.3660(2) 0.2747(2) 0.82235(13) 0.0251(4) Uani 1 1 d . . . . .
H5A H 0.463590 0.295610 0.783648 0.030 Uiso 1 1 d R U . . .
H5B H 0.302570 0.220000 0.804428 0.030 Uiso 1 1 d R U . . .
N6 N 0.1870(2) 0.61960(18) 0.96761(11) 0.0185(3) Uani 1 1 d . . . . .
H6N H 0.185465 0.698794 0.992275 0.022 Uiso 1 1 d R U . . .
C1 C 0.2864(2) 0.3772(2) 0.87295(13) 0.0168(4) Uani 1 1 d . . . . .
C2 C 0.3329(2) 0.5888(2) 0.91732(12) 0.0154(4) Uani 1 1 d . . . . .
C3 C 0.6269(2) 0.6606(2) 0.86756(13) 0.0190(4) Uani 1 1 d . . . . .
H3 H 0.681982 0.577240 0.842790 0.023 Uiso 1 1 calc R U . . .
C4 C 0.6988(2) 0.7811(2) 0.87185(14) 0.0227(4) Uani 1 1 d . . . . .
H4 H 0.813425 0.798971 0.850983 0.027 Uiso 1 1 calc R U . . .
C5 C 0.5660(3) 0.8729(2) 0.91391(14) 0.0241(4) Uani 1 1 d . . . . .
H5 H 0.578839 0.965803 0.925716 0.029 Uiso 1 1 calc R U . . .
N1A N 0.7708(2) 0.56560(18) 0.55321(11) 0.0196(3) Uani 1 1 d . . . . .
H1A H 0.704252 0.635600 0.519812 0.024 Uiso 1 1 d R U . . .
N2A N 0.7476(2) 0.42019(18) 0.70881(11) 0.0177(3) Uani 1 1 d . . . . .
N3A N 0.92927(19) 0.22842(17) 0.76997(10) 0.0147(3) Uani 1 1 d . . . . .
N4A N 1.0752(2) 0.13456(18) 0.76414(11) 0.0196(3) Uani 1 1 d . . . . .
N5A N 0.5326(2) 0.59074(19) 0.66736(12) 0.0244(4) Uani 1 1 d . . . . .
H5C H 0.487387 0.566142 0.728334 0.029 Uiso 1 1 d R U . . .
H5D H 0.477827 0.670932 0.634804 0.029 Uiso 1 1 d R U . . .
N6A N 1.0183(2) 0.3651(2) 0.61929(12) 0.0256(4) Uani 1 1 d . . . . .
H6A H 1.108846 0.297249 0.628630 0.031 Uiso 1 1 d R U . . .
C1A C 0.6893(2) 0.5273(2) 0.63943(13) 0.0159(4) Uani 1 1 d . . . . .
C2A C 0.8988(2) 0.34639(19) 0.69191(12) 0.0150(3) Uani 1 1 d . . . . .
C3A C 0.8227(2) 0.1888(2) 0.85265(12) 0.0166(4) Uani 1 1 d . . . . .
H3A H 0.714290 0.237711 0.871893 0.020 Uiso 1 1 calc R U . . .
C4A C 0.9020(2) 0.0650(2) 0.90244(13) 0.0196(4) Uani 1 1 d . . . . .
H4AA H 0.861243 0.010686 0.963198 0.024 Uiso 1 1 calc R U . . .
C5A C 1.0575(3) 0.0354(2) 0.84416(14) 0.0214(4) Uani 1 1 d . . . . .
H5AA H 1.139648 -0.045858 0.860316 0.026 Uiso 1 1 calc R U . . .
N1B N 0.0109(2) 0.8210(2) 0.59719(13) 0.0262(4) Uani 1 1 d . . . . .
H1B H -0.062760 0.756677 0.602719 0.031 Uiso 1 1 d R U . . .
N2B N 0.2448(2) 0.84964(18) 0.66006(11) 0.0188(3) Uani 1 1 d . . . . .
N3B N 0.4128(2) 1.03933(17) 0.61428(11) 0.0177(3) Uani 1 1 d . . . . .
N4B N 0.4558(2) 1.17376(18) 0.56119(12) 0.0233(4) Uani 1 1 d . . . . .
N5B N 0.0924(2) 0.6547(2) 0.72634(14) 0.0305(4) Uani 1 1 d . . . . .
H5E H 0.170579 0.628126 0.763122 0.037 Uiso 1 1 d R U . . .
H5F H 0.023629 0.588926 0.725302 0.037 Uiso 1 1 d R U . . .
N6B N 0.1913(2) 1.05426(18) 0.53575(12) 0.0206(3) Uani 1 1 d . . . . .
H6B H 0.240824 1.133164 0.503062 0.025 Uiso 1 1 d R U . . .
C1B C 0.1131(2) 0.7796(2) 0.65727(14) 0.0203(4) Uani 1 1 d . . . . .
C2B C 0.2715(2) 0.9784(2) 0.60121(13) 0.0169(4) Uani 1 1 d . . . . .
C3B C 0.5153(3) 0.9817(2) 0.67780(14) 0.0210(4) Uani 1 1 d . . . . .
H3B H 0.509074 0.890092 0.722211 0.025 Uiso 1 1 calc R U . . .
C4B C 0.6291(3) 1.0809(2) 0.66545(15) 0.0243(4) Uani 1 1 d . . . . .
H4BA H 0.717679 1.072645 0.698942 0.029 Uiso 1 1 calc R U . . .
C5B C 0.5867(3) 1.1975(2) 0.59261(15) 0.0248(4) Uani 1 1 d . . . . .
H5BA H 0.644766 1.283198 0.568692 0.030 Uiso 1 1 calc R U . . .

loop_
_atom_site_aniso_label
_atom_site_aniso_U_11
_atom_site_aniso_U_22
_atom_site_aniso_U_33
_atom_site_aniso_U_23
_atom_site_aniso_U_13
_atom_site_aniso_U_12
Cu1 0.01246(15) 0.01515(16) 0.01355(15) -0.00358(12) 0.00078(11) -0.00343(12)
Cu2 0.01525(16) 0.01665(16) 0.01425(16) 0.00211(12) 0.00136(12) 0.00267(12)
Cu3 0.01837(17) 0.01668(16) 0.01931(17) -0.00118(12) -0.01022(13) 0.00100(13)
N1 0.0170(8) 0.0194(8) 0.0213(8) -0.0079(6) 0.0004(6) -0.0062(6)
N2 0.0155(7) 0.0206(8) 0.0196(8) -0.0074(6) 0.0023(6) -0.0048(6)
N3 0.0148(7) 0.0181(8) 0.0160(7) -0.0048(6) 0.0001(6) -0.0044(6)
N4 0.0226(8) 0.0218(8) 0.0229(9) -0.0097(7) 0.0023(7) -0.0080(7)
N5 0.0202(8) 0.0260(9) 0.0314(10) -0.0167(8) 0.0038(7) -0.0043(7)
N6 0.0172(8) 0.0180(8) 0.0211(8) -0.0088(6) 0.0027(6) -0.0052(6)
C1 0.0173(9) 0.0170(9) 0.0153(9) -0.0024(7) -0.0034(7) -0.0008(7)
C2 0.0142(8) 0.0173(9) 0.0140(8) -0.0009(7) -0.0024(7) -0.0041(7)
C3 0.0133(9) 0.0239(10) 0.0189(9) -0.0033(7) -0.0022(7) -0.0020(7)
C4 0.0163(9) 0.0301(11) 0.0226(10) -0.0050(8) -0.0027(8) -0.0076(8)
C5 0.0248(10) 0.0264(10) 0.0236(10) -0.0086(8) 0.0005(8) -0.0124(8)
N1A 0.0160(8) 0.0188(8) 0.0173(8) 0.0035(6) -0.0013(6) 0.0040(6)
N2A 0.0166(8) 0.0180(8) 0.0137(7) 0.0000(6) 0.0002(6) 0.0028(6)
N3A 0.0149(7) 0.0140(7) 0.0132(7) -0.0018(6) -0.0016(6) 0.0012(6)
N4A 0.0187(8) 0.0175(8) 0.0186(8) -0.0014(6) -0.0026(6) 0.0048(6)
N5A 0.0188(8) 0.0240(9) 0.0209(8) 0.0013(7) 0.0019(7) 0.0089(7)
N6A 0.0179(8) 0.0269(9) 0.0187(8) 0.0067(7) 0.0038(7) 0.0098(7)
C1A 0.0148(8) 0.0133(8) 0.0183(9) -0.0026(7) -0.0013(7) -0.0010(7)
C2A 0.0183(9) 0.0122(8) 0.0131(8) -0.0008(7) -0.0024(7) -0.0007(7)
C3A 0.0150(8) 0.0221(9) 0.0125(8) -0.0028(7) -0.0010(7) -0.0052(7)
C4A 0.0227(10) 0.0215(9) 0.0142(9) 0.0020(7) -0.0051(7) -0.0079(8)
C5A 0.0255(10) 0.0167(9) 0.0200(9) 0.0008(7) -0.0084(8) 0.0019(8)
N1B 0.0245(9) 0.0228(9) 0.0324(10) 0.0044(7) -0.0166(8) -0.0069(7)
N2B 0.0191(8) 0.0164(8) 0.0212(8) -0.0022(6) -0.0093(6) 0.0017(6)
N3B 0.0193(8) 0.0153(7) 0.0198(8) -0.0040(6) -0.0082(6) 0.0009(6)
N4B 0.0275(9) 0.0166(8) 0.0264(9) -0.0012(7) -0.0100(7) -0.0029(7)
N5B 0.0288(10) 0.0254(9) 0.0351(10) 0.0095(8) -0.0164(8) -0.0073(8)
N6B 0.0234(8) 0.0164(8) 0.0224(8) 0.0000(6) -0.0108(7) -0.0010(7)
C1B 0.0196(9) 0.0189(9) 0.0214(10) -0.0022(7) -0.0069(8) 0.0022(8)
C2B 0.0172(9) 0.0161(9) 0.0188(9) -0.0070(7) -0.0062(7) 0.0031(7)
C3B 0.0237(10) 0.0216(9) 0.0194(9) -0.0050(8) -0.0106(8) 0.0026(8)
C4B 0.0245(10) 0.0273(10) 0.0257(10) -0.0088(8) -0.0123(8) -0.0013(8)
C5B 0.0282(11) 0.0210(10) 0.0290(11) -0.0074(8) -0.0096(9) -0.0051(8)

loop_
_atom_type_symbol
_atom_type_description
_atom_type_scat_dispersion_real
_atom_type_scat_dispersion_imag
_atom_type_scat_source
C C 0.0033 0.0016 'International Tables Vol C Tables 4.2.6.8 and 6.1.1.4'
H H 0.0000 0.0000 'International Tables Vol C Tables 4.2.6.8 and 6.1.1.4'
Cu Cu 0.3201 1.2651 'International Tables Vol C Tables 4.2.6.8 and 6.1.1.4'
N N 0.0061 0.0033 'International Tables Vol C Tables 4.2.6.8 and 6.1.1.4'

loop_
_geom_angle_atom_site_label_1
_geom_angle_atom_site_label_2
_geom_angle_atom_site_label_3
_geom_angle
_geom_angle_site_symmetry_1
_geom_angle_site_symmetry_3
_geom_angle_publ_flag
N6 Cu1 N6 180.0 2_567 . ?
N6 Cu1 N1 88.57(7) 2_567 2_567 ?
N6 Cu1 N1 91.43(7) . 2_567 ?
N6 Cu1 N1 91.43(7) 2_567 . ?
N6 Cu1 N1 88.57(7) . . ?
N1 Cu1 N1 180.00(7) 2_567 . ?
N1A Cu2 N1A 180.0 2_766 . ?
N1A Cu2 N6A 91.56(7) 2_766 . ?
N1A Cu2 N6A 88.43(7) . . ?
N1A Cu2 N6A 88.43(7) 2_766 2_766 ?
N1A Cu2 N6A 91.57(7) . 2_766 ?
N6A Cu2 N6A 180.00(6) . 2_766 ?
N6B Cu3 N6B 180.0 . 2_576 ?
N6B Cu3 N1B 87.99(7) . . ?
N6B Cu3 N1B 92.02(7) 2_576 . ?
N6B Cu3 N1B 92.01(7) . 2_576 ?
N6B Cu3 N1B 87.99(7) 2_576 2_576 ?
N1B Cu3 N1B 180.0 . 2_576 ?
C1 N1 Cu1 128.40(13) . . ?
C1 N1 H1N 112.7 . . ?
Cu1 N1 H1N 118.5 . . ?
C2 N2 C1 120.90(16) . . ?
N4 N3 C3 112.44(15) . . ?
N4 N3 C2 120.11(15) . . ?
C3 N3 C2 127.45(16) . . ?
C5 N4 N3 103.92(16) . . ?
C1 N5 H5A 117.2 . . ?
C1 N5 H5B 118.4 . . ?
H5A N5 H5B 116.4 . . ?
C2 N6 Cu1 125.68(13) . . ?
C2 N6 H6N 111.6 . . ?
Cu1 N6 H6N 122.4 . . ?
N1 C1 N2 125.57(17) . . ?
N1 C1 N5 122.31(17) . . ?
N2 C1 N5 112.12(16) . . ?
N6 C2 N2 130.49(17) . . ?
N6 C2 N3 118.18(16) . . ?
N2 C2 N3 111.31(15) . . ?
N3 C3 C4 106.40(17) . . ?
N3 C3 H3 126.8 . . ?
C4 C3 H3 126.8 . . ?
C3 C4 C5 105.02(17) . . ?
C3 C4 H4 127.5 . . ?
C5 C4 H4 127.5 . . ?
N4 C5 C4 112.22(18) . . ?
N4 C5 H5 123.9 . . ?
C4 C5 H5 123.9 . . ?
C1A N1A Cu2 128.75(13) . . ?
C1A N1A H1A 109.2 . . ?
Cu2 N1A H1A 122.0 . . ?
C2A N2A C1A 119.89(16) . . ?
N4A N3A C3A 111.97(15) . . ?
N4A N3A C2A 120.18(15) . . ?
C3A N3A C2A 127.74(16) . . ?
C5A N4A N3A 104.49(15) . . ?
C1A N5A H5C 117.4 . . ?
C1A N5A H5D 126.2 . . ?
H5C N5A H5D 114.7 . . ?
C2A N6A Cu2 125.77(14) . . ?
C2A N6A H6A 110.5 . . ?
Cu2 N6A H6A 123.3 . . ?
N1A C1A N5A 121.62(17) . . ?
N1A C1A N2A 125.71(17) . . ?
N5A C1A N2A 112.65(16) . . ?
N6A C2A N2A 130.86(17) . . ?
N6A C2A N3A 117.73(16) . . ?
N2A C2A N3A 111.41(15) . . ?
N3A C3A C4A 106.66(16) . . ?
N3A C3A H3A 126.7 . . ?
C4A C3A H3A 126.7 . . ?
C3A C4A C5A 105.11(17) . . ?
C3A C4A H4AA 127.4 . . ?
C5A C4A H4AA 127.4 . . ?
N4A C5A C4A 111.77(17) . . ?
N4A C5A H5AA 124.1 . . ?
C4A C5A H5AA 124.1 . . ?
C1B N1B Cu3 128.74(15) . . ?
C1B N1B H1B 114.2 . . ?
Cu3 N1B H1B 117.1 . . ?
C2B N2B C1B 119.26(16) . . ?
C3B N3B N4B 111.57(16) . . ?
C3B N3B C2B 128.03(17) . . ?
N4B N3B C2B 120.37(15) . . ?
C5B N4B N3B 104.54(16) . . ?
C1B N5B H5E 116.4 . . ?
C1B N5B H5F 121.4 . . ?
H5E N5B H5F 120.0 . . ?
C2B N6B Cu3 126.79(14) . . ?
C2B N6B H6B 112.1 . . ?
Cu3 N6B H6B 120.8 . . ?
N1B C1B N2B 126.58(18) . . ?
N1B C1B N5B 120.32(19) . . ?
N2B C1B N5B 113.09(17) . . ?
N6B C2B N2B 130.47(18) . . ?
N6B C2B N3B 117.08(17) . . ?
N2B C2B N3B 112.46(16) . . ?
N3B C3B C4B 106.88(18) . . ?
N3B C3B H3B 126.6 . . ?
C4B C3B H3B 126.6 . . ?
C3B C4B C5B 105.11(18) . . ?
C3B C4B H4BA 127.4 . . ?
C5B C4B H4BA 127.4 . . ?
N4B C5B C4B 111.90(18) . . ?
N4B C5B H5BA 124.0 . . ?
C4B C5B H5BA 124.0 . . ?

loop_
_geom_bond_atom_site_label_1
_geom_bond_atom_site_label_2
_geom_bond_distance
_geom_bond_site_symmetry_2
_geom_bond_publ_flag
Cu1 N6 1.9436(15) 2_567 ?
Cu1 N6 1.9437(15) . ?
Cu1 N1 1.9542(16) 2_567 ?
Cu1 N1 1.9543(16) . ?
Cu2 N1A 1.9380(16) 2_766 ?
Cu2 N1A 1.9380(16) . ?
Cu2 N6A 1.9461(16) . ?
Cu2 N6A 1.9462(16) 2_766 ?
Cu3 N6B 1.9308(16) . ?
Cu3 N6B 1.9308(16) 2_576 ?
Cu3 N1B 1.9398(17) . ?
Cu3 N1B 1.9398(17) 2_576 ?
N1 C1 1.313(2) . ?
N1 H1N 0.9248 . ?
N2 C2 1.327(2) . ?
N2 C1 1.359(2) . ?
N3 N4 1.363(2) . ?
N3 C3 1.364(2) . ?
N3 C2 1.431(2) . ?
N4 C5 1.327(3) . ?
N5 C1 1.363(2) . ?
N5 H5A 0.9000 . ?
N5 H5B 0.9000 . ?
N6 C2 1.299(2) . ?
N6 H6N 0.8997 . ?
C3 C4 1.368(3) . ?
C3 H3 0.9500 . ?
C4 C5 1.408(3) . ?
C4 H4 0.9500 . ?
C5 H5 0.9500 . ?
N1A C1A 1.317(2) . ?
N1A H1A 0.9055 . ?
N2A C2A 1.321(2) . ?
N2A C1A 1.368(2) . ?
N3A N4A 1.363(2) . ?
N3A C3A 1.363(2) . ?
N3A C2A 1.437(2) . ?
N4A C5A 1.325(3) . ?
N5A C1A 1.348(2) . ?
N5A H5C 0.8999 . ?
N5A H5D 0.9001 . ?
N6A C2A 1.298(2) . ?
N6A H6A 0.9059 . ?
C3A C4A 1.366(3) . ?
C3A H3A 0.9500 . ?
C4A C5A 1.411(3) . ?
C4A H4AA 0.9500 . ?
C5A H5AA 0.9500 . ?
N1B C1B 1.309(3) . ?
N1B H1B 0.8934 . ?
N2B C2B 1.327(3) . ?
N2B C1B 1.357(3) . ?
N3B C3B 1.361(2) . ?
N3B N4B 1.367(2) . ?
N3B C2B 1.434(2) . ?
N4B C5B 1.325(3) . ?
N5B C1B 1.367(3) . ?
N5B H5E 0.9000 . ?
N5B H5F 0.9000 . ?
N6B C2B 1.300(2) . ?
N6B H6B 0.8846 . ?
C3B C4B 1.368(3) . ?
C3B H3B 0.9500 . ?
C4B C5B 1.404(3) . ?
C4B H4BA 0.9500 . ?
C5B H5BA 0.9500 . ?

loop_
_geom_hbond_atom_site_label_D
_geom_hbond_atom_site_label_H
_geom_hbond_atom_site_label_A
_geom_hbond_distance_DH
_geom_hbond_distance_HA
_geom_hbond_distance_DA
_geom_hbond_angle_DHA
_geom_hbond_site_symmetry_A
_geom_hbond_publ_flag
N5 H5B N4A 0.90 2.37 3.247(2) 163.3 1_455 yes
N6 H6N N4 0.90 2.26 2.736(2) 112.5 . yes
N1A H1A N4B 0.91 2.29 3.195(2) 175.6 2_676 yes
N5A H5C N2 0.90 2.13 3.021(2) 173.1 . yes
N5A H5D N2B 0.90 2.35 3.091(2) 139.2 . yes
N6A H6A N4A 0.91 2.22 2.727(2) 114.8 . yes
N6B H6B N4B 0.88 2.24 2.717(2) 113.6 . yes

loop_
_geom_torsion_atom_site_label_1
_geom_torsion_atom_site_label_2
_geom_torsion_atom_site_label_3
_geom_torsion_atom_site_label_4
_geom_torsion
_geom_torsion_site_symmetry_1
_geom_torsion_site_symmetry_2
_geom_torsion_site_symmetry_3
_geom_torsion_site_symmetry_4
_geom_torsion_publ_flag
C3 N3 N4 C5 0.2(2) . . . . ?
C2 N3 N4 C5 -179.85(17) . . . . ?
Cu1 N1 C1 N2 -4.5(3) . . . . ?
Cu1 N1 C1 N5 175.53(14) . . . . ?
C2 N2 C1 N1 1.2(3) . . . . ?
C2 N2 C1 N5 -178.82(18) . . . . ?
Cu1 N6 C2 N2 5.9(3) . . . . ?
Cu1 N6 C2 N3 -175.57(12) . . . . ?
C1 N2 C2 N6 -2.0(3) . . . . ?
C1 N2 C2 N3 179.31(16) . . . . ?
N4 N3 C2 N6 -9.8(3) . . . . ?
C3 N3 C2 N6 170.12(18) . . . . ?
N4 N3 C2 N2 169.05(16) . . . . ?
C3 N3 C2 N2 -11.0(3) . . . . ?
N4 N3 C3 C4 -0.1(2) . . . . ?
C2 N3 C3 C4 -179.97(17) . . . . ?
N3 C3 C4 C5 -0.1(2) . . . . ?
N3 N4 C5 C4 -0.3(2) . . . . ?
C3 C4 C5 N4 0.3(2) . . . . ?
C3A N3A N4A C5A 0.4(2) . . . . ?
C2A N3A N4A C5A -175.99(16) . . . . ?
Cu2 N1A C1A N5A 175.48(15) . . . . ?
Cu2 N1A C1A N2A -6.3(3) . . . . ?
C2A N2A C1A N1A 0.8(3) . . . . ?
C2A N2A C1A N5A 179.17(17) . . . . ?
Cu2 N6A C2A N2A -8.6(3) . . . . ?
Cu2 N6A C2A N3A 172.33(13) . . . . ?
C1A N2A C2A N6A 7.2(3) . . . . ?
C1A N2A C2A N3A -173.71(16) . . . . ?
N4A N3A C2A N6A -4.2(3) . . . . ?
C3A N3A C2A N6A -179.93(18) . . . . ?
N4A N3A C2A N2A 176.57(16) . . . . ?
C3A N3A C2A N2A 0.9(3) . . . . ?
N4A N3A C3A C4A 0.1(2) . . . . ?
C2A N3A C3A C4A 176.11(17) . . . . ?
N3A C3A C4A C5A -0.5(2) . . . . ?
N3A N4A C5A C4A -0.7(2) . . . . ?
C3A C4A C5A N4A 0.8(2) . . . . ?
C3B N3B N4B C5B 0.3(2) . . . . ?
C2B N3B N4B C5B 178.49(17) . . . . ?
Cu3 N1B C1B N2B -5.4(3) . . . . ?
Cu3 N1B C1B N5B 174.34(16) . . . . ?
C2B N2B C1B N1B 4.7(3) . . . . ?
C2B N2B C1B N5B -175.06(18) . . . . ?
Cu3 N6B C2B N2B -1.1(3) . . . . ?
Cu3 N6B C2B N3B 178.78(12) . . . . ?
C1B N2B C2B N6B -1.4(3) . . . . ?
C1B N2B C2B N3B 178.78(16) . . . . ?
C3B N3B C2B N6B 179.70(18) . . . . ?
N4B N3B C2B N6B 1.9(3) . . . . ?
C3B N3B C2B N2B -0.4(3) . . . . ?
N4B N3B C2B N2B -178.24(16) . . . . ?
N4B N3B C3B C4B -0.4(2) . . . . ?
C2B N3B C3B C4B -178.34(18) . . . . ?
N3B C3B C4B C5B 0.2(2) . . . . ?
N3B N4B C5B C4B -0.2(2) . . . . ?
C3B C4B C5B N4B 0.0(2) . . . . ?
